data_1539364
loop_
_publ_author_name
'Tkachenko, I.A.'
'Gerasimenko, A.V.'
'Sergienko, V.I.'
'Merkulov, E.B.'
'Kavun, V.Ya.'
'Uvarov, N.F.'

_publ_section_title
;
 Synthesis, structure, internal mobility, and ionic conductivity in N H4
 Sn Zr F7 and K Sn Zr F7
;
_journal_name_full 'Zhurnal Neorganicheskoi Khimii'
_journal_page_first 1322
_journal_page_last 1330
_journal_volume 49
_journal_year 2004
_chemical_formula_sum 'F7 H4 N Sn Zr'
_chemical_name_systematic '(N H4) Sn Zr F7'
_space_group_IT_number 53
_symmetry_space_group_name_Hall '-P 2ac 2'
_symmetry_space_group_name_H-M 'P m n a'
_cell_angle_alpha 90
_cell_angle_beta 90
_cell_angle_gamma 90
_cell_formula_units_Z 4
_cell_length_a 8.4308
_cell_length_b 6.1189
_cell_length_c 12.667
_cell_volume 653.455
_citation_journal_id_ASTM ZNOKAQ
_cod_data_source_file Tkachenko_ZNOKAQ_2004_596.cif
_cod_data_source_block H4F7N1Sn1Zr1
_cod_original_cell_volume 653.4553
_cod_original_formula_sum 'H4 F7 N1 Sn1 Zr1'
_cod_database_code 1539364

loop_
_symmetry_equiv_pos_as_xyz
x,y,z
-x+1/2,-y,z+1/2
x,-y,-z
-x+1/2,y,-z+1/2
-x,-y,-z
x-1/2,y,-z-1/2
-x,y,z
x-1/2,-y,z-1/2

loop_
_atom_site_label
_atom_site_type_symbol
_atom_site_fract_x
_atom_site_fract_y
_atom_site_fract_z
_atom_site_occupancy
_atom_site_U_iso_or_equiv
H2 H+1 0.2 0.823 0.301 1 0.0
N1 N-3 0.25 0.7735 0.25 1 0.0
Sn1 Sn+2 0 0.23644 0.40564 1 0.0
Zr1 Zr+4 0 0.25067 0.0823 1 0.0
F1 F-1 0.1407 0.5 0 1 0.0
F6 F-1 0 -0.1076 0.4153 1 0.0
H1 H+1 0.177 0.66 0.228 1 0.0
F4 F-1 0 0.1069 0.2397 1 0.0
F5 F-1 0.232 0.1619 0.1061 1 0.0
F2 F-1 0 0.1231 -0.0721 1 0.0
F3 F-1 0 0.4943 0.1913 1 0.0
